data_2223161
loop_
_publ_author_name
'Choi, Hong Dae'
'Seo, Pil Ja'
'Son, Byeng Wha'
'Lee, Uk'

_publ_section_title
;
 2-(5-Methyl-3-methylsulfinyl-1-benzofuran-2-yl)acetic acid
;
_journal_coeditor_code NC2155
_journal_issue 9
_journal_name_full 'Acta Crystallographica Section E'
_journal_page_first o2268
_journal_paper_doi 10.1107/S1600536809033765
_journal_volume 65
_journal_year 2009
_chemical_formula_iupac 'C12 H12 O4 S'
_chemical_formula_moiety 'C12 H12 O4 S'
_chemical_formula_sum 'C12 H12 O4 S'
_chemical_formula_weight 252.28
_chemical_melting_point_gt 461
_chemical_melting_point_lt 462
_chemical_name_systematic
;
2-(5-Methyl-3-methylsulfinyl-1-benzofuran-2-yl)acetic acid
;
_space_group_IT_number 61
_symmetry_cell_setting orthorhombic
_symmetry_space_group_name_Hall '-P 2ac 2ab'
_symmetry_space_group_name_H-M 'P b c a'
_atom_sites_solution_hydrogens difmap
_atom_sites_solution_primary direct
_atom_sites_solution_secondary difmap
_cell_angle_alpha 90.00
_cell_angle_beta 90.00
_cell_angle_gamma 90.00
_cell_formula_units_Z 8
_cell_length_a 7.7670(10)
_cell_length_b 16.248(2)
_cell_length_c 18.733(2)
_cell_measurement_reflns_used 2314
_cell_measurement_temperature 293(2)
_cell_measurement_theta_max 23.18
_cell_measurement_theta_min 2.73
_cell_volume 2364.1(5)
_computing_cell_refinement 'SAINT (Bruker, 2001)'
_computing_data_collection 'SMART (Bruker, 2001)'
_computing_data_reduction 'SAINT (Bruker, 2001)'
_computing_molecular_graphics 'ORTEP-3 (Farrugia, 1997) and DIAMOND (Brandenburg, 1998)'
_computing_publication_material 'SHELXL97 (Sheldrick, 2008)'
_computing_structure_refinement 'SHELXL97 (Sheldrick, 2008)'
_computing_structure_solution 'SHELXS97 (Sheldrick, 2008)'
_diffrn_ambient_temperature 293(2)
_diffrn_detector_area_resol_mean 10.0
_diffrn_measured_fraction_theta_full 0.995
_diffrn_measured_fraction_theta_max 0.995
_diffrn_measurement_device_type 'Bruker SMART CCD'
_diffrn_measurement_method '\f and \w'
_diffrn_radiation_monochromator graphite
_diffrn_radiation_source 'fine-focus sealed tube'
_diffrn_radiation_type MoK\a
_diffrn_radiation_wavelength 0.71073
_diffrn_reflns_av_R_equivalents 0.1099
_diffrn_reflns_av_sigmaI/netI 0.0897
_diffrn_reflns_limit_h_max 10
_diffrn_reflns_limit_h_min -8
_diffrn_reflns_limit_k_max 21
_diffrn_reflns_limit_k_min -20
_diffrn_reflns_limit_l_max 24
_diffrn_reflns_limit_l_min -24
_diffrn_reflns_number 13669
_diffrn_reflns_theta_full 27.48
_diffrn_reflns_theta_max 27.48
_diffrn_reflns_theta_min 2.17
_diffrn_standards_number 0
_exptl_absorpt_coefficient_mu 0.273
_exptl_absorpt_correction_T_max 0.9865
_exptl_absorpt_correction_T_min 0.8986
_exptl_absorpt_correction_type multi-scan
_exptl_absorpt_process_details '(SADABS; Sheldrick, 2000)'
_exptl_crystal_colour colorless
_exptl_crystal_density_diffrn 1.418
_exptl_crystal_density_method 'not measured'
_exptl_crystal_description block
_exptl_crystal_F_000 1056
_exptl_crystal_size_max 0.40
_exptl_crystal_size_mid 0.20
_exptl_crystal_size_min 0.05
_refine_diff_density_max 0.351
_refine_diff_density_min -0.450
_refine_ls_extinction_method none
_refine_ls_goodness_of_fit_ref 1.039
_refine_ls_hydrogen_treatment mixed
_refine_ls_matrix_type full
_refine_ls_number_parameters 160
_refine_ls_number_reflns 2690
_refine_ls_number_restraints 0
_refine_ls_restrained_S_all 1.039
_refine_ls_R_factor_all 0.1350
_refine_ls_R_factor_gt 0.0521
_refine_ls_shift/su_max_lt 0.001
_refine_ls_shift/su_mean 0.000
_refine_ls_structure_factor_coef Fsqd
_refine_ls_weighting_details 'calc w=1/[\s^2^(Fo^2^)+(0.0469P)^2^+5.6706P] where P=(Fo^2^+2Fc^2^)/3'
_refine_ls_weighting_scheme calc
_refine_ls_wR_factor_gt 0.1127
_refine_ls_wR_factor_ref 0.1561
_reflns_number_gt 1461
_reflns_number_total 2690
_reflns_threshold_expression I>2\s(I)
_cod_data_source_file nc2155.cif
_cod_data_source_block I
_cod_original_sg_symbol_Hall -P_2ac_2ab
_cod_database_code 2223161
_cod_database_fobs_code 2223161

loop_
_symmetry_equiv_pos_as_xyz
'x, y, z'
'-x+1/2, -y, z+1/2'
'x+1/2, -y+1/2, -z'
'-x, y+1/2, -z+1/2'
'-x, -y, -z'
'x-1/2, y, -z-1/2'
'-x-1/2, y-1/2, z'
'x, -y-1/2, z-1/2'

loop_
_atom_site_type_symbol
_atom_site_label
_atom_site_fract_x
_atom_site_fract_y
_atom_site_fract_z
_atom_site_U_iso_or_equiv
_atom_site_adp_type
_atom_site_calc_flag
_atom_site_refinement_flags
_atom_site_occupancy
_atom_site_disorder_assembly
_atom_site_disorder_group
S S 0.11771(12) 0.71553(6) 0.38153(5) 0.0201(2) Uani d . 1 . .
O O1 0.2472(3) 0.49764(16) 0.45410(13) 0.0239(6) Uani d . 1 . .
O O2 0.6841(4) 0.67768(18) 0.46398(15) 0.0285(7) Uani d . 1 . .
H H2 0.761(7) 0.697(3) 0.437(3) 0.057(17) Uiso d . 1 . .
O O3 0.5236(4) 0.6591(2) 0.36700(15) 0.0429(9) Uani d . 1 . .
O O4 -0.0703(3) 0.73974(16) 0.38751(15) 0.0304(7) Uani d . 1 . .
C C1 0.1334(5) 0.6112(2) 0.40470(19) 0.0198(8) Uani d . 1 . .
C C2 0.0240(5) 0.5428(2) 0.38493(19) 0.0206(8) Uani d . 1 . .
C C3 -0.1287(5) 0.5323(2) 0.34684(19) 0.0232(8) Uani d . 1 . .
H H3 -0.1837 0.5773 0.3263 0.028 Uiso calc R 1 . .
C C4 -0.1973(5) 0.4540(2) 0.3400(2) 0.0262(9) Uani d . 1 . .
C C5 -0.1128(5) 0.3867(2) 0.3718(2) 0.0263(9) Uani d . 1 . .
H H5 -0.1594 0.3344 0.3664 0.032 Uiso calc R 1 . .
C C6 0.0363(5) 0.3956(2) 0.4107(2) 0.0238(9) Uani d . 1 . .
H H6 0.0910 0.3509 0.4317 0.029 Uiso calc R 1 . .
C C7 0.1005(5) 0.4747(2) 0.41678(19) 0.0201(8) Uani d . 1 . .
C C8 0.2619(5) 0.5814(2) 0.44641(18) 0.0203(8) Uani d . 1 . .
C C9 0.4120(5) 0.6207(2) 0.48186(19) 0.0228(9) Uani d . 1 . .
H H9A 0.4666 0.5806 0.5129 0.027 Uiso calc R 1 . .
H H9B 0.3713 0.6656 0.5115 0.027 Uiso calc R 1 . .
C C10 0.5441(5) 0.6535(2) 0.4304(2) 0.0218(8) Uani d . 1 . .
C C11 -0.3638(6) 0.4401(3) 0.2989(2) 0.0419(12) Uani d . 1 . .
H H11A -0.4395 0.4860 0.3062 0.063 Uiso calc R 1 . .
H H11B -0.4183 0.3907 0.3157 0.063 Uiso calc R 1 . .
H H11C -0.3386 0.4348 0.2490 0.063 Uiso calc R 1 . .
C C12 0.1561(6) 0.7075(3) 0.2878(2) 0.0349(11) Uani d . 1 . .
H H12A 0.0770 0.6687 0.2674 0.052 Uiso calc R 1 . .
H H12B 0.2719 0.6891 0.2798 0.052 Uiso calc R 1 . .
H H12C 0.1400 0.7603 0.2659 0.052 Uiso calc R 1 . .

loop_
_atom_site_aniso_label
_atom_site_aniso_U_11
_atom_site_aniso_U_22
_atom_site_aniso_U_33
_atom_site_aniso_U_12
_atom_site_aniso_U_13
_atom_site_aniso_U_23
S 0.0185(5) 0.0201(4) 0.0216(4) -0.0006(4) 0.0017(4) 0.0006(4)
O1 0.0196(14) 0.0243(14) 0.0278(15) -0.0018(11) -0.0061(12) 0.0021(12)
O2 0.0196(15) 0.0405(18) 0.0254(15) -0.0086(13) -0.0019(13) 0.0023(13)
O3 0.0280(18) 0.081(2) 0.0198(15) -0.0110(17) -0.0037(13) 0.0048(15)
O4 0.0202(15) 0.0282(15) 0.0429(17) 0.0063(12) 0.0086(13) 0.0054(13)
C1 0.020(2) 0.0197(19) 0.0195(18) -0.0005(16) 0.0013(16) -0.0011(15)
C2 0.022(2) 0.024(2) 0.0159(18) 0.0014(16) 0.0032(16) -0.0024(16)
C3 0.023(2) 0.025(2) 0.0217(19) 0.0007(18) -0.0037(17) 0.0020(16)
C4 0.024(2) 0.035(2) 0.0197(19) -0.0046(19) -0.0036(17) -0.0004(18)
C5 0.033(2) 0.0207(19) 0.025(2) -0.0072(19) 0.0007(19) -0.0001(16)
C6 0.024(2) 0.021(2) 0.026(2) 0.0005(17) -0.0034(18) 0.0047(16)
C7 0.018(2) 0.025(2) 0.0181(18) 0.0005(17) -0.0005(16) -0.0006(15)
C8 0.020(2) 0.025(2) 0.0169(18) -0.0017(16) 0.0018(16) -0.0024(16)
C9 0.021(2) 0.028(2) 0.0186(18) -0.0006(17) -0.0023(16) -0.0018(16)
C10 0.0144(19) 0.029(2) 0.0215(19) 0.0023(17) -0.0009(16) -0.0048(16)
C11 0.037(3) 0.045(3) 0.044(3) -0.013(2) -0.019(2) 0.010(2)
C12 0.034(3) 0.046(3) 0.025(2) 0.006(2) 0.0006(18) 0.005(2)

loop_
_atom_type_symbol
_atom_type_description
_atom_type_scat_dispersion_real
_atom_type_scat_dispersion_imag
_atom_type_scat_source
C C 0.0033 0.0016 'International Tables Vol C Tables 4.2.6.8 and 6.1.1.4'
H H 0.0000 0.0000 'International Tables Vol C Tables 4.2.6.8 and 6.1.1.4'
O O 0.0106 0.0060 'International Tables Vol C Tables 4.2.6.8 and 6.1.1.4'
S S 0.1246 0.1234 'International Tables Vol C Tables 4.2.6.8 and 6.1.1.4'

loop_
_geom_angle_atom_site_label_1
_geom_angle_atom_site_label_2
_geom_angle_atom_site_label_3
_geom_angle_site_symmetry_1
_geom_angle_site_symmetry_3
_geom_angle
_geom_angle_publ_flag
O4 S C1 . . 107.41(17) ?
O4 S C12 . . 104.62(19) ?
C1 S C12 . . 99.26(19) ?
C8 O1 C7 . . 106.3(3) ?
C10 O2 H2 . . 114(3) ?
C8 C1 C2 . . 107.8(3) ?
C8 C1 S . . 122.6(3) ?
C2 C1 S . . 129.7(3) ?
C7 C2 C3 . . 119.1(3) ?
C7 C2 C1 . . 104.5(3) ?
C3 C2 C1 . . 136.4(4) ?
C4 C3 C2 . . 119.1(4) ?
C4 C3 H3 . . 120.4 ?
C2 C3 H3 . . 120.4 ?
C3 C4 C5 . . 119.6(4) ?
C3 C4 C11 . . 120.7(4) ?
C5 C4 C11 . . 119.7(4) ?
C6 C5 C4 . . 122.3(4) ?
C6 C5 H5 . . 118.8 ?
C4 C5 H5 . . 118.8 ?
C5 C6 C7 . . 116.5(4) ?
C5 C6 H6 . . 121.8 ?
C7 C6 H6 . . 121.8 ?
C6 C7 O1 . . 125.9(3) ?
C6 C7 C2 . . 123.3(4) ?
O1 C7 C2 . . 110.7(3) ?
C1 C8 O1 . . 110.7(3) ?
C1 C8 C9 . . 133.0(4) ?
O1 C8 C9 . . 116.3(3) ?
C8 C9 C10 . . 113.6(3) ?
C8 C9 H9A . . 108.8 ?
C10 C9 H9A . . 108.8 ?
C8 C9 H9B . . 108.8 ?
C10 C9 H9B . . 108.8 ?
H9A C9 H9B . . 107.7 ?
O3 C10 O2 . . 124.0(4) ?
O3 C10 C9 . . 124.7(4) ?
O2 C10 C9 . . 111.3(3) ?
C4 C11 H11A . . 109.5 ?
C4 C11 H11B . . 109.5 ?
H11A C11 H11B . . 109.5 ?
C4 C11 H11C . . 109.5 ?
H11A C11 H11C . . 109.5 ?
H11B C11 H11C . . 109.5 ?
S C12 H12A . . 109.5 ?
S C12 H12B . . 109.5 ?
H12A C12 H12B . . 109.5 ?
S C12 H12C . . 109.5 ?
H12A C12 H12C . . 109.5 ?
H12B C12 H12C . . 109.5 ?

loop_
_geom_bond_atom_site_label_1
_geom_bond_atom_site_label_2
_geom_bond_site_symmetry_2
_geom_bond_distance
_geom_bond_publ_flag
S O4 . 1.516(3) ?
S C1 . 1.754(4) ?
S C12 . 1.786(4) ?
O1 C8 . 1.374(4) ?
O1 C7 . 1.388(4) ?
O2 C10 . 1.316(5) ?
O2 H2 . 0.85(5) ?
O3 C10 . 1.202(4) ?
C1 C8 . 1.356(5) ?
C1 C2 . 1.447(5) ?
C2 C7 . 1.390(5) ?
C2 C3 . 1.394(5) ?
C3 C4 . 1.385(5) ?
C3 H3 . 0.9300 ?
C4 C5 . 1.408(5) ?
C4 C11 . 1.522(6) ?
C5 C6 . 1.375(6) ?
C5 H5 . 0.9300 ?
C6 C7 . 1.383(5) ?
C6 H6 . 0.9300 ?
C8 C9 . 1.486(5) ?
C9 C10 . 1.506(5) ?
C9 H9A . 0.9700 ?
C9 H9B . 0.9700 ?
C11 H11A . 0.9600 ?
C11 H11B . 0.9600 ?
C11 H11C . 0.9600 ?
C12 H12A . 0.9600 ?
C12 H12B . 0.9600 ?
C12 H12C . 0.9600 ?

loop_
_geom_hbond_atom_site_label_D
_geom_hbond_atom_site_label_H
_geom_hbond_atom_site_label_A
_geom_hbond_site_symmetry_A
_geom_hbond_distance_DH
_geom_hbond_distance_HA
_geom_hbond_distance_DA
_geom_hbond_angle_DHA
C9 H9B O4 3_566 0.97 2.48 3.339(5) 147.5
O2 H2 O4 1_655 0.85(6) 1.74(6) 2.590(4) 175(5)

loop_
_geom_torsion_atom_site_label_1
_geom_torsion_atom_site_label_2
_geom_torsion_atom_site_label_3
_geom_torsion_atom_site_label_4
_geom_torsion_site_symmetry_1
_geom_torsion_site_symmetry_2
_geom_torsion_site_symmetry_3
_geom_torsion_site_symmetry_4
_geom_torsion
_geom_torsion_publ_flag
O4 S C1 C8 . . . . -138.0(3) ?
C12 S C1 C8 . . . . 113.4(3) ?
O4 S C1 C2 . . . . 42.9(4) ?
C12 S C1 C2 . . . . -65.7(4) ?
C8 C1 C2 C7 . . . . -0.9(4) ?
S C1 C2 C7 . . . . 178.3(3) ?
C8 C1 C2 C3 . . . . 176.6(4) ?
S C1 C2 C3 . . . . -4.2(7) ?
C7 C2 C3 C4 . . . . -1.9(5) ?
C1 C2 C3 C4 . . . . -179.1(4) ?
C2 C3 C4 C5 . . . . 0.4(6) ?
C2 C3 C4 C11 . . . . 179.9(4) ?
C3 C4 C5 C6 . . . . 0.8(6) ?
C11 C4 C5 C6 . . . . -178.8(4) ?
C4 C5 C6 C7 . . . . -0.3(6) ?
C5 C6 C7 O1 . . . . 179.1(3) ?
C5 C6 C7 C2 . . . . -1.2(6) ?
C8 O1 C7 C6 . . . . -179.5(4) ?
C8 O1 C7 C2 . . . . 0.8(4) ?
C3 C2 C7 C6 . . . . 2.4(6) ?
C1 C2 C7 C6 . . . . -179.6(3) ?
C3 C2 C7 O1 . . . . -177.9(3) ?
C1 C2 C7 O1 . . . . 0.1(4) ?
C2 C1 C8 O1 . . . . 1.5(4) ?
S C1 C8 O1 . . . . -177.8(2) ?
C2 C1 C8 C9 . . . . 179.3(4) ?
S C1 C8 C9 . . . . 0.0(6) ?
C7 O1 C8 C1 . . . . -1.4(4) ?
C7 O1 C8 C9 . . . . -179.6(3) ?
C1 C8 C9 C10 . . . . -66.5(5) ?
O1 C8 C9 C10 . . . . 111.2(4) ?
C8 C9 C10 O3 . . . . 10.1(6) ?
C8 C9 C10 O2 . . . . -171.7(3) ?
